data_7206525
loop_
_publ_author_name
'Di Salvo, Florencia'
'Camargo, Beatriz'
'Garc\'ia, Yolanda'
'Teixidor, Francesc'
'Vi\~nas, Clara'
'Planas, Jos\'e Giner'
'Light, Mark E.'
'Hursthouse, Michael B.'

_publ_section_title
;
 Supramolecular architectures in o-carboranyl alcohols bearing
 N-aromatic rings: syntheses, crystal structures and melting points
 correlation
;
_journal_issue 19
_journal_name_full CrystEngComm
_journal_page_first 5788
_journal_paper_doi 10.1039/c1ce05449j
_journal_volume 13
_journal_year 2011
_chemical_compound_source 'Jose Giner Planas'
_chemical_formula_sum 'C9 H19 B10 N O'
_chemical_formula_weight 265.35
_chemical_name_common TPMec018_I
_space_group_IT_number 14
_symmetry_cell_setting monoclinic
_symmetry_space_group_name_Hall '-P 2yn'
_symmetry_space_group_name_H-M 'P 1 21/n 1'
_atom_sites_solution_hydrogens geom
_atom_sites_solution_primary direct
_atom_sites_solution_secondary difmap
_audit_creation_method SHELXL-97
_cell_angle_alpha 90.00
_cell_angle_beta 105.640(2)
_cell_angle_gamma 90.00
_cell_formula_units_Z 4
_cell_length_a 9.8268(2)
_cell_length_b 13.4445(4)
_cell_length_c 11.3957(3)
_cell_measurement_reflns_used 10720
_cell_measurement_temperature 120(2)
_cell_measurement_theta_max 27.48
_cell_measurement_theta_min 2.91
_cell_volume 1449.82(7)
_computing_cell_refinement 'DENZO (Otwinowski & Minor, 1997) & COLLECT (Hooft, R.W.W., 1998)'
_computing_data_collection 'COLLECT (Hooft, R.W.W., 1998)'
_computing_data_reduction 'DENZO (Otwinowski & Minor, 1997) & COLLECT (Hooft, R.W.W., 1998)'
_computing_molecular_graphics
;
Images generated using CrystalMaker: a crystal and molecular
structures program for Mac and Windows. CrystalMaker Software Ltd,
Oxford, England (www.crystalmaker.com)
;
_computing_publication_material 'WINGX (Farrugia, 1998)'
_computing_structure_refinement 'SHELXL-97 (Sheldrick, 2008)'
_computing_structure_solution 'SHELXS-97 (Sheldrick, 1997)'
_diffrn_ambient_temperature 120(2)
_diffrn_detector_area_resol_mean 9.091
_diffrn_measured_fraction_theta_full 0.994
_diffrn_measured_fraction_theta_max 0.994
_diffrn_measurement_device_type 'Bruker-Nonius CCD camera on \k-goniostat'
_diffrn_measurement_method '\f & \w scans to fill the asymmetric unit'
_diffrn_radiation_monochromator '10cm confocal mirrors'
_diffrn_radiation_source 'Bruker Nonius FR591 Rotating Anode'
_diffrn_radiation_type MoK\a
_diffrn_radiation_wavelength 0.71073
_diffrn_reflns_av_R_equivalents 0.0514
_diffrn_reflns_av_sigmaI/netI 0.0475
_diffrn_reflns_limit_h_max 12
_diffrn_reflns_limit_h_min -10
_diffrn_reflns_limit_k_max 16
_diffrn_reflns_limit_k_min -17
_diffrn_reflns_limit_l_max 13
_diffrn_reflns_limit_l_min -14
_diffrn_reflns_number 15492
_diffrn_reflns_theta_full 27.48
_diffrn_reflns_theta_max 27.48
_diffrn_reflns_theta_min 3.20
_diffrn_standards_number 0
_exptl_absorpt_coefficient_mu 0.064
_exptl_absorpt_correction_T_max 0.9961
_exptl_absorpt_correction_T_min 0.9872
_exptl_absorpt_correction_type multi-scan
_exptl_absorpt_process_details
;
SADABS V2.10 (Sheldrick, G.M., 2003)
;
_exptl_crystal_colour Colourless
_exptl_crystal_density_diffrn 1.216
_exptl_crystal_density_method 'not measured'
_exptl_crystal_description Fragment
_exptl_crystal_F_000 552
_exptl_crystal_size_max 0.2
_exptl_crystal_size_mid 0.13
_exptl_crystal_size_min 0.06
_refine_diff_density_max 0.315
_refine_diff_density_min -0.245
_refine_diff_density_rms 0.055
_refine_ls_extinction_method none
_refine_ls_goodness_of_fit_ref 1.057
_refine_ls_hydrogen_treatment mixed
_refine_ls_matrix_type full
_refine_ls_number_parameters 195
_refine_ls_number_reflns 3301
_refine_ls_number_restraints 0
_refine_ls_restrained_S_all 1.057
_refine_ls_R_factor_all 0.0880
_refine_ls_R_factor_gt 0.0640
_refine_ls_shift/su_max 0.029
_refine_ls_shift/su_mean 0.001
_refine_ls_structure_factor_coef Fsqd
_refine_ls_weighting_details 'calc w=1/[\s^2^(Fo^2^)+(0.0766P)^2^+1.2731P] where P=(Fo^2^+2Fc^2^)/3'
_refine_ls_weighting_scheme calc
_refine_ls_wR_factor_gt 0.1541
_refine_ls_wR_factor_ref 0.1729
_reflns_number_gt 2576
_reflns_number_total 3301
_reflns_threshold_expression >2\s(I)
_cod_data_source_file c1ce05449j.txt
_cod_data_source_block 2010acc0643
_cod_depositor_comments
;
The following automatic conversions were performed:

'_symmetry_cell_setting' value 'Monoclinic' changed to 'monoclinic'
according to /home/saulius/struct/CIF-dictionaries/cif_core.dic
dictionary named 'cif_core.dic' version 2.4.1 from 2010-06-29.

Automatic conversion script
Id: cif_fix_values 1715 2011-07-08 13:25:40Z adriana 

The following automatic conversions were performed:

data name '_iucr_refine_instruction_details' was replaced with
'_iucr_refine_instructions_details' as specified in the replacement
file 'data/replacement-values/replacement_tags.lst'.

Automatic conversion script
Id: cif_correct_tags 9268 2022-04-12 08:56:07Z antanas 
;
_cod_original_cell_volume 1449.81(6)
_cod_original_sg_symbol_H-M P2(1)/n
_cod_database_code 7206525

loop_
_symmetry_equiv_pos_as_xyz
'x, y, z'
'-x+1/2, y+1/2, -z+1/2'
'-x, -y, -z'
'x-1/2, -y-1/2, z-1/2'

loop_
_atom_site_label
_atom_site_type_symbol
_atom_site_fract_x
_atom_site_fract_y
_atom_site_fract_z
_atom_site_U_iso_or_equiv
_atom_site_adp_type
_atom_site_occupancy
_atom_site_symmetry_multiplicity
_atom_site_calc_flag
_atom_site_refinement_flags
O1 O 0.04467(15) 0.14162(12) 0.24319(13) 0.0260(4) Uani 1 1 d .
H901 H 0.112(3) 0.190(2) 0.284(3) 0.055(9) Uiso 1 1 d .
N1 N -0.27808(18) 0.21363(15) -0.13216(16) 0.0283(4) Uani 1 1 d .
C1 C -0.1874(2) 0.16037(14) 0.28171(16) 0.0177(4) Uani 1 1 d .
C2 C -0.2066(2) 0.24191(15) 0.38776(17) 0.0201(4) Uani 1 1 d .
C3 C -0.1274(2) 0.33960(15) 0.40398(19) 0.0253(4) Uani 1 1 d .
H3A H -0.0261 0.3267 0.4176 0.038 Uiso 1 1 calc R
H3B H -0.1431 0.3751 0.4743 0.038 Uiso 1 1 calc R
H3C H -0.1615 0.3802 0.3305 0.038 Uiso 1 1 calc R
C4 C -0.0864(2) 0.18934(15) 0.20209(17) 0.0193(4) Uani 1 1 d .
H4 H -0.0706 0.2629 0.2080 0.023 Uiso 1 1 calc R
C5 C -0.15070(19) 0.16232(15) 0.06936(17) 0.0192(4) Uani 1 1 d .
C6 C -0.1393(2) 0.06662(16) 0.02676(18) 0.0234(4) Uani 1 1 d .
H6 H -0.0917 0.0162 0.0809 0.028 Uiso 1 1 calc R
C7 C -0.1981(2) 0.04551(17) -0.09564(19) 0.0278(5) Uani 1 1 d .
H7 H -0.1915 -0.0193 -0.1268 0.033 Uiso 1 1 calc R
C8 C -0.2664(2) 0.12118(19) -0.17129(18) 0.0297(5) Uani 1 1 d .
H8 H -0.3070 0.1067 -0.2550 0.036 Uiso 1 1 calc R
C9 C -0.2195(2) 0.23331(16) -0.01351(18) 0.0240(4) Uani 1 1 d .
H9 H -0.2257 0.2992 0.0148 0.029 Uiso 1 1 calc R
B3 B -0.1097(2) 0.13585(17) 0.4343(2) 0.0218(5) Uani 1 1 d .
H3 H 0.0071 0.1350 0.4771 0.026 Uiso 1 1 calc R
B4 B -0.1961(2) 0.04175(17) 0.3316(2) 0.0214(5) Uani 1 1 d .
H4A H -0.1361 -0.0222 0.3069 0.026 Uiso 1 1 calc R
B5 B -0.3419(2) 0.09682(17) 0.2235(2) 0.0198(4) Uani 1 1 d .
H5 H -0.3786 0.0687 0.1276 0.024 Uiso 1 1 calc R
B6 B -0.3429(2) 0.22527(17) 0.2576(2) 0.0205(5) Uani 1 1 d .
H6A H -0.3779 0.2829 0.1847 0.025 Uiso 1 1 calc R
B7 B -0.2305(3) 0.18174(17) 0.5122(2) 0.0229(5) Uani 1 1 d .
H7A H -0.1934 0.2105 0.6077 0.027 Uiso 1 1 calc R
B8 B -0.2269(3) 0.05296(18) 0.4784(2) 0.0247(5) Uani 1 1 d .
H8A H -0.1882 -0.0042 0.5513 0.030 Uiso 1 1 calc R
B9 B -0.3710(3) 0.02919(18) 0.3478(2) 0.0241(5) Uani 1 1 d .
H9A H -0.4274 -0.0440 0.3349 0.029 Uiso 1 1 calc R
B10 B -0.4624(2) 0.14343(18) 0.3012(2) 0.0238(5) Uani 1 1 d .
H10 H -0.5790 0.1461 0.2573 0.029 Uiso 1 1 calc R
B11 B -0.3747(2) 0.23766(18) 0.4032(2) 0.0239(5) Uani 1 1 d .
H11 H -0.4326 0.3034 0.4264 0.029 Uiso 1 1 calc R
B12 B -0.3920(3) 0.11651(18) 0.4592(2) 0.0250(5) Uani 1 1 d .
H12 H -0.4624 0.1013 0.5197 0.030 Uiso 1 1 calc R

loop_
_atom_site_aniso_label
_atom_site_aniso_U_11
_atom_site_aniso_U_22
_atom_site_aniso_U_33
_atom_site_aniso_U_23
_atom_site_aniso_U_13
_atom_site_aniso_U_12
O1 0.0199(7) 0.0308(8) 0.0263(7) -0.0027(6) 0.0045(6) 0.0030(6)
N1 0.0221(9) 0.0406(11) 0.0225(9) 0.0057(8) 0.0064(7) 0.0008(8)
C1 0.0202(9) 0.0166(9) 0.0159(8) -0.0014(7) 0.0044(7) 0.0005(7)
C2 0.0241(10) 0.0194(9) 0.0183(9) -0.0012(7) 0.0082(8) 0.0013(8)
C3 0.0307(11) 0.0197(10) 0.0281(10) -0.0038(8) 0.0125(9) -0.0031(8)
C4 0.0184(9) 0.0204(10) 0.0196(9) -0.0003(7) 0.0059(7) -0.0001(7)
C5 0.0167(9) 0.0235(10) 0.0192(9) 0.0008(7) 0.0080(7) -0.0020(7)
C6 0.0229(10) 0.0263(11) 0.0220(10) -0.0012(8) 0.0079(8) -0.0006(8)
C7 0.0263(11) 0.0326(12) 0.0257(10) -0.0068(9) 0.0093(8) -0.0030(9)
C8 0.0225(10) 0.0495(14) 0.0176(9) -0.0030(9) 0.0064(8) -0.0038(10)
C9 0.0206(10) 0.0300(11) 0.0227(10) 0.0037(8) 0.0081(8) 0.0015(8)
B3 0.0240(11) 0.0211(11) 0.0193(10) 0.0011(8) 0.0044(8) 0.0015(9)
B4 0.0248(11) 0.0188(11) 0.0216(10) 0.0014(8) 0.0079(9) 0.0012(9)
B5 0.0197(10) 0.0207(11) 0.0192(10) 0.0019(8) 0.0057(8) -0.0017(8)
B6 0.0198(11) 0.0215(11) 0.0208(10) 0.0013(8) 0.0062(8) 0.0024(8)
B7 0.0294(12) 0.0235(11) 0.0172(10) -0.0002(8) 0.0088(9) -0.0019(9)
B8 0.0320(12) 0.0228(11) 0.0193(10) 0.0036(9) 0.0069(9) -0.0005(9)
B9 0.0286(12) 0.0235(11) 0.0224(11) 0.0002(9) 0.0106(9) -0.0045(9)
B10 0.0217(11) 0.0281(12) 0.0233(11) 0.0011(9) 0.0091(9) -0.0008(9)
B11 0.0240(11) 0.0244(12) 0.0267(11) -0.0001(9) 0.0130(9) 0.0021(9)
B12 0.0278(12) 0.0264(12) 0.0230(11) -0.0002(9) 0.0106(9) -0.0023(10)

loop_
_atom_type_symbol
_atom_type_description
_atom_type_scat_dispersion_real
_atom_type_scat_dispersion_imag
_atom_type_scat_source
C C 0.0033 0.0016 'International Tables Vol C Tables 4.2.6.8 and 6.1.1.4'
H H 0.0000 0.0000 'International Tables Vol C Tables 4.2.6.8 and 6.1.1.4'
B B 0.0013 0.0007 'International Tables Vol C Tables 4.2.6.8 and 6.1.1.4'
N N 0.0061 0.0033 'International Tables Vol C Tables 4.2.6.8 and 6.1.1.4'
O O 0.0106 0.0060 'International Tables Vol C Tables 4.2.6.8 and 6.1.1.4'

loop_
_geom_angle_atom_site_label_1
_geom_angle_atom_site_label_2
_geom_angle_atom_site_label_3
_geom_angle
C8 N1 C9 117.82(19)
C4 C1 C2 117.83(15)
C4 C1 B4 121.58(15)
C2 C1 B4 110.21(14)
C4 C1 B5 122.34(15)
C2 C1 B5 110.16(14)
B4 C1 B5 62.81(12)
C4 C1 B6 117.23(15)
C2 C1 B6 61.02(12)
B4 C1 B6 114.03(15)
B5 C1 B6 62.21(12)
C4 C1 B3 116.91(15)
C2 C1 B3 60.43(12)
B4 C1 B3 62.26(12)
B5 C1 B3 113.50(15)
B6 C1 B3 112.96(15)
C3 C2 C1 120.04(16)
C3 C2 B7 119.52(16)
C1 C2 B7 110.89(15)
C3 C2 B11 119.78(17)
C1 C2 B11 110.57(15)
B7 C2 B11 62.91(13)
C3 C2 B3 117.32(17)
C1 C2 B3 61.30(12)
B7 C2 B3 62.46(13)
B11 C2 B3 114.29(16)
C3 C2 B6 118.21(16)
C1 C2 B6 60.53(11)
B7 C2 B6 113.93(16)
B11 C2 B6 62.35(13)
B3 C2 B6 113.29(15)
O1 C4 C5 108.77(15)
O1 C4 C1 111.23(15)
C5 C4 C1 111.06(15)
C9 C5 C6 118.06(18)
C9 C5 C4 120.70(18)
C6 C5 C4 121.22(17)
C7 C6 C5 119.3(2)
C8 C7 C6 118.4(2)
N1 C8 C7 123.14(19)
N1 C9 C5 123.2(2)
C2 B3 C1 58.28(11)
C2 B3 B8 105.17(16)
C1 B3 B8 105.11(15)
C2 B3 B7 58.36(12)
C1 B3 B7 105.24(15)
B8 B3 B7 60.17(13)
C2 B3 B4 105.15(15)
C1 B3 B4 58.07(12)
B8 B3 B4 60.45(13)
B7 B3 B4 108.19(16)
C1 B4 B3 59.67(12)
C1 B4 B5 58.84(12)
B3 B4 B5 108.20(16)
C1 B4 B8 105.69(15)
B3 B4 B8 59.60(13)
B5 B4 B8 107.79(16)
C1 B4 B9 105.03(15)
B3 B4 B9 107.56(16)
B5 B4 B9 59.54(13)
B8 B4 B9 60.00(13)
C1 B5 B9 105.31(15)
C1 B5 B6 59.00(12)
B9 B5 B6 108.30(16)
C1 B5 B10 105.79(15)
B9 B5 B10 60.56(13)
B6 B5 B10 60.13(13)
C1 B5 B4 58.35(12)
B9 B5 B4 60.39(13)
B6 B5 B4 107.76(15)
B10 B5 B4 108.85(15)
C1 B6 C2 58.46(11)
C1 B6 B5 58.79(12)
C2 B6 B5 105.45(15)
C1 B6 B10 105.53(16)
C2 B6 B10 104.99(15)
B5 B6 B10 60.01(13)
C1 B6 B11 105.76(15)
C2 B6 B11 58.41(12)
B5 B6 B11 107.99(16)
B10 B6 B11 60.02(13)
C2 B7 B12 105.26(15)
C2 B7 B3 59.17(12)
B12 B7 B3 108.43(16)
C2 B7 B8 105.51(15)
B12 B7 B8 60.78(14)
B3 B7 B8 59.81(13)
C2 B7 B11 58.72(12)
B12 B7 B11 59.94(13)
B3 B7 B11 108.19(15)
B8 B7 B11 108.61(16)
B3 B8 B7 60.01(13)
B3 B8 B4 59.95(13)
B7 B8 B4 107.68(16)
B3 B8 B9 107.84(16)
B7 B8 B9 107.30(17)
B4 B8 B9 60.01(13)
B3 B8 B12 107.55(16)
B7 B8 B12 59.47(13)
B4 B8 B12 107.57(16)
B9 B8 B12 59.69(13)
B5 B9 B12 107.84(16)
B5 B9 B8 108.20(16)
B12 B9 B8 60.42(13)
B5 B9 B4 60.07(12)
B12 B9 B4 108.13(16)
B8 B9 B4 59.99(13)
B5 B9 B10 59.81(13)
B12 B9 B10 59.98(13)
B8 B9 B10 108.45(17)
B4 B9 B10 108.00(16)
B5 B10 B6 59.86(12)
B5 B10 B11 107.88(16)
B6 B10 B11 60.03(13)
B5 B10 B12 107.61(16)
B6 B10 B12 107.60(16)
B11 B10 B12 59.78(13)
B5 B10 B9 59.63(12)
B6 B10 B9 107.35(16)
B11 B10 B9 107.58(16)
B12 B10 B9 59.87(13)
C2 B11 B12 104.86(16)
C2 B11 B6 59.24(12)
B12 B11 B6 107.93(16)
C2 B11 B10 105.57(15)
B12 B11 B10 60.29(13)
B6 B11 B10 59.94(13)
C2 B11 B7 58.38(12)
B12 B11 B7 59.77(13)
B6 B11 B7 107.71(16)
B10 B11 B7 108.05(16)
B7 B12 B11 60.28(13)
B7 B12 B9 107.69(16)
B11 B12 B9 107.93(16)
B7 B12 B10 108.18(16)
B11 B12 B10 59.93(13)
B9 B12 B10 60.16(13)
B7 B12 B8 59.75(13)
B11 B12 B8 108.06(16)
B9 B12 B8 59.89(13)
B10 B12 B8 108.18(16)

loop_
_geom_bond_atom_site_label_1
_geom_bond_atom_site_label_2
_geom_bond_distance
O1 C4 1.401(2)
N1 C8 1.336(3)
N1 C9 1.345(3)
C1 C4 1.564(3)
C1 C2 1.680(3)
C1 B4 1.703(3)
C1 B5 1.712(3)
C1 B6 1.716(3)
C1 B3 1.732(3)
C2 C3 1.513(3)
C2 B7 1.703(3)
C2 B11 1.709(3)
C2 B3 1.717(3)
C2 B6 1.724(3)
C4 C5 1.518(3)
C5 C9 1.384(3)
C5 C6 1.390(3)
C6 C7 1.388(3)
C7 C8 1.385(3)
B3 B8 1.770(3)
B3 B7 1.773(3)
B3 B4 1.776(3)
B4 B5 1.779(3)
B4 B8 1.785(3)
B4 B9 1.785(3)
B5 B9 1.770(3)
B5 B6 1.771(3)
B5 B10 1.773(3)
B6 B10 1.776(3)
B6 B11 1.777(3)
B7 B12 1.771(3)
B7 B8 1.776(3)
B7 B11 1.780(3)
B8 B9 1.785(3)
B8 B12 1.794(3)
B9 B12 1.781(3)
B9 B10 1.786(3)
B10 B11 1.777(3)
B10 B12 1.783(3)
B11 B12 1.774(3)

loop_
_geom_hbond_atom_site_label_D
_geom_hbond_atom_site_label_H
_geom_hbond_atom_site_label_A
_geom_hbond_distance_DH
_geom_hbond_distance_HA
_geom_hbond_distance_DA
_geom_hbond_angle_DHA
_geom_hbond_site_symmetry_A
O1 H901 N1 0.95(3) 1.79(3) 2.740(2) 173(3) 4_666
